data_7063481
loop_
_publ_author_name
'Guo, Jinkun'
'Huang, Shiliang'
'Wei, Liyuan'
'Lang, Qing'
'Hao, Wenjia'
'Xu, Yuangang'
'Liu, Yu'
'Lu, Ming'

_publ_section_title
;
 Dinitromethyltetrazole (DNMT)-based energetic coordination polymers
 (ECPs) as lead-free primary explosives and laser initiators
;
_journal_issue 41
_journal_name_full 'New Journal of Chemistry'
_journal_page_first 18014
_journal_page_last 18021
_journal_paper_doi 10.1039/D4NJ03134B
_journal_volume 48
_journal_year 2024
_chemical_formula_moiety 'C2 H K N6 O4'
_chemical_formula_sum 'C2 H K N6 O4'
_chemical_formula_weight 212.19
_space_group_crystal_system monoclinic
_space_group_IT_number 4
_space_group_name_Hall 'P 2yb'
_space_group_name_H-M_alt 'P 1 21 1'
_atom_sites_solution_hydrogens geom
_audit_block_doi 10.5517/ccdc.csd.cc2jfh8r
_audit_creation_date 2024-09-21
_audit_creation_method
;
Olex2 1.5
(compiled 2023.08.24 svn.re1ec1418 for OlexSys, GUI svn.r6817)
;
_audit_update_record
;
2024-09-20 deposited with the CCDC.	2024-09-25 downloaded from the CCDC.
;
_cell_angle_alpha 90
_cell_angle_beta 92.019(2)
_cell_angle_gamma 90
_cell_formula_units_Z 2
_cell_length_a 4.81710(10)
_cell_length_b 9.1320(2)
_cell_length_c 7.61570(10)
_cell_measurement_reflns_used 2780
_cell_measurement_temperature 298(2)
_cell_measurement_theta_max 77.4190
_cell_measurement_theta_min 5.7840
_cell_volume 334.805(11)
_computing_cell_refinement 'CrysAlisPro 1.171.40.84a (Rigaku OD, 2020)'
_computing_data_collection 'CrysAlisPro 1.171.40.84a (Rigaku OD, 2020)'
_computing_data_reduction 'CrysAlisPro 1.171.40.84a (Rigaku OD, 2020)'
_computing_molecular_graphics 'Olex2 1.5 (Dolomanov et al., 2009)'
_computing_publication_material 'Olex2 1.5 (Dolomanov et al., 2009)'
_computing_structure_refinement 'SHELXL-2017/1 (Sheldrick, 2017)'
_diffrn_ambient_temperature 298(2)
_diffrn_measured_fraction_theta_full 1.000
_diffrn_measured_fraction_theta_max 0.983
_diffrn_measurement_device_type 'XtaLAB Synergy, Dualflex, HyPix'
_diffrn_radiation_type CuK\a
_diffrn_radiation_wavelength 1.54178
_diffrn_reflns_av_R_equivalents 0.0396
_diffrn_reflns_av_unetI/netI 0.0452
_diffrn_reflns_Laue_measured_fraction_full 1.000
_diffrn_reflns_Laue_measured_fraction_max 0.983
_diffrn_reflns_limit_h_max 5
_diffrn_reflns_limit_h_min -6
_diffrn_reflns_limit_k_max 11
_diffrn_reflns_limit_k_min -11
_diffrn_reflns_limit_l_max 8
_diffrn_reflns_limit_l_min -9
_diffrn_reflns_number 3630
_diffrn_reflns_point_group_measured_fraction_full 1.000
_diffrn_reflns_point_group_measured_fraction_max 0.983
_diffrn_reflns_theta_full 67.679
_diffrn_reflns_theta_max 77.631
_diffrn_reflns_theta_min 5.813
_diffrn_source 'micro-focus sealed X-ray tube'
_exptl_absorpt_coefficient_mu 7.069
_exptl_absorpt_correction_T_max 1.00000
_exptl_absorpt_correction_T_min 0.90602
_exptl_absorpt_correction_type multi-scan
_exptl_absorpt_process_details
;
CrysAlisPro 1.171.40.84a (Rigaku Oxford Diffraction, 2020)
Empirical absorption correction using spherical harmonics,
implemented in SCALE3 ABSPACK scaling algorithm.
;
_exptl_crystal_colour colorless
_exptl_crystal_density_diffrn 2.105
_exptl_crystal_description bulk-like
_exptl_crystal_F_000 212
_exptl_crystal_size_max 0.4
_exptl_crystal_size_mid 0.2
_exptl_crystal_size_min 0.2
_refine_diff_density_max 0.254
_refine_diff_density_min -0.289
_refine_diff_density_rms 0.061
_refine_ls_abs_structure_details
;
 Refined as an inversion twin.
;
_refine_ls_abs_structure_Flack 0.663(17)
_refine_ls_extinction_coef 0.011(3)
_refine_ls_extinction_expression Fc^*^=kFc[1+0.001xFc^2^\l^3^/sin(2\q)]^-1/4^
_refine_ls_extinction_method 'SHELXL-2017/1 (Sheldrick 2017)'
_refine_ls_goodness_of_fit_ref 1.068
_refine_ls_hydrogen_treatment constr
_refine_ls_matrix_type full
_refine_ls_number_parameters 120
_refine_ls_number_reflns 1381
_refine_ls_number_restraints 1
_refine_ls_restrained_S_all 1.068
_refine_ls_R_factor_all 0.0303
_refine_ls_R_factor_gt 0.0300
_refine_ls_shift/su_max 0.000
_refine_ls_shift/su_mean 0.000
_refine_ls_structure_factor_coef Fsqd
_refine_ls_weighting_details 'w=1/[\s^2^(Fo^2^)+(0.0480P)^2^] where P=(Fo^2^+2Fc^2^)/3'
_refine_ls_weighting_scheme calc
_refine_ls_wR_factor_gt 0.0779
_refine_ls_wR_factor_ref 0.0781
_reflns_Friedel_coverage 0.876
_reflns_Friedel_fraction_full 1.000
_reflns_Friedel_fraction_max 0.983
_reflns_number_gt 1359
_reflns_number_total 1381
_reflns_threshold_expression 'I > 2\s(I)'
_cod_data_source_file d4nj03134b2.cif
_cod_data_source_block dnmtK
_cod_depositor_comments 'Adding full bibliography for 7063480--7063485.cif.'
_cod_database_code 7063481
_shelx_shelxl_version_number 2017/1
_shelx_space_group_comment
;
The symmetry employed for this shelxl refinement is uniquely defined
by the following loop, which should always be used as a source of
symmetry information in preference to the above space-group names.
They are only intended as comments.
;
_shelx_estimated_absorpt_t_max 0.332
_shelx_estimated_absorpt_t_min 0.164
_olex2_refinement_description
;
1. Twinned data refinement
 Scales: 0.33669
 0.66331
2.a Aromatic/amide H refined with riding coordinates:
 N4(H4)
;
_olex2_submission_special_instructions 'No special instructions were received'

loop_
_space_group_symop_operation_xyz
'x, y, z'
'-x, y+1/2, -z'

loop_
_atom_site_label
_atom_site_type_symbol
_atom_site_fract_x
_atom_site_fract_y
_atom_site_fract_z
_atom_site_U_iso_or_equiv
_atom_site_adp_type
_atom_site_occupancy
_atom_site_site_symmetry_order
_atom_site_calc_flag
_atom_site_refinement_flags_posn
_atom_site_refinement_flags_adp
_atom_site_refinement_flags_occupancy
_atom_site_disorder_assembly
_atom_site_disorder_group
K1 K 0.54665(13) 0.60219(9) 0.84099(8) 0.0270(2) Uani 1 1 d . . . . .
C1 C 0.0123(7) 0.5622(4) 0.2620(4) 0.0204(7) Uani 1 1 d . . . . .
C2 C 0.0728(7) 0.7156(4) 0.2907(4) 0.0226(7) Uani 1 1 d . . . . .
N1 N -0.1947(7) 0.5033(4) 0.1645(4) 0.0299(7) Uani 1 1 d . . . . .
N2 N -0.1616(8) 0.3578(4) 0.1745(4) 0.0315(7) Uani 1 1 d . . . . .
N3 N 0.0536(7) 0.3228(4) 0.2717(4) 0.0295(7) Uani 1 1 d . . . . .
N4 N 0.1642(7) 0.4503(3) 0.3271(4) 0.0257(6) Uani 1 1 d . . . . .
H4 H 0.310599 0.458907 0.394301 0.031 Uiso 1 1 calc R U . . .
N5 N 0.2943(6) 0.7578(3) 0.4025(4) 0.0220(6) Uani 1 1 d . . . . .
N6 N -0.0954(6) 0.8244(3) 0.2107(4) 0.0228(6) Uani 1 1 d . . . . .
O1 O 0.4249(6) 0.6581(3) 0.4819(4) 0.0329(6) Uani 1 1 d . . . . .
O2 O 0.3639(6) 0.8871(3) 0.4249(3) 0.0331(6) Uani 1 1 d . . . . .
O3 O -0.2982(6) 0.7844(3) 0.1184(4) 0.0343(6) Uani 1 1 d . . . . .
O4 O -0.0458(6) 0.9564(3) 0.2327(4) 0.0396(7) Uani 1 1 d . . . . .

loop_
_atom_site_aniso_label
_atom_site_aniso_U_11
_atom_site_aniso_U_22
_atom_site_aniso_U_33
_atom_site_aniso_U_23
_atom_site_aniso_U_13
_atom_site_aniso_U_12
K1 0.0293(4) 0.0238(3) 0.0271(4) -0.0015(3) -0.0097(2) 0.0002(3)
C1 0.0229(16) 0.0198(16) 0.0183(14) 0.0001(11) -0.0030(11) -0.0024(11)
C2 0.0250(17) 0.0213(17) 0.0212(14) 0.0020(13) -0.0059(12) 0.0006(13)
N1 0.0324(16) 0.0258(16) 0.0304(15) 0.0027(12) -0.0134(12) -0.0044(12)
N2 0.0358(18) 0.0232(17) 0.0347(15) -0.0004(12) -0.0088(13) -0.0041(12)
N3 0.0327(16) 0.0213(14) 0.0340(16) -0.0025(12) -0.0071(12) -0.0010(13)
N4 0.0272(16) 0.0196(14) 0.0296(15) -0.0022(12) -0.0090(12) -0.0011(12)
N5 0.0256(14) 0.0186(13) 0.0215(12) -0.0005(10) -0.0047(10) -0.0019(11)
N6 0.0230(14) 0.0226(13) 0.0226(13) 0.0002(11) -0.0044(11) 0.0006(12)
O1 0.0382(16) 0.0266(13) 0.0324(13) 0.0019(10) -0.0194(11) 0.0033(11)
O2 0.0404(15) 0.0227(13) 0.0349(12) 0.0012(11) -0.0169(11) -0.0073(11)
O3 0.0342(14) 0.0315(14) 0.0359(13) -0.0048(11) -0.0182(11) 0.0055(11)
O4 0.0361(15) 0.0195(13) 0.0620(19) 0.0020(12) -0.0153(13) 0.0017(11)

loop_
_atom_type_symbol
_atom_type_description
_atom_type_scat_dispersion_real
_atom_type_scat_dispersion_imag
_atom_type_scat_source
C C 0.0181 0.0091 'International Tables Vol C Tables 4.2.6.8 and 6.1.1.4'
H H 0.0000 0.0000 'International Tables Vol C Tables 4.2.6.8 and 6.1.1.4'
N N 0.0311 0.0180 'International Tables Vol C Tables 4.2.6.8 and 6.1.1.4'
O O 0.0492 0.0322 'International Tables Vol C Tables 4.2.6.8 and 6.1.1.4'
K K 0.3868 1.0657 'International Tables Vol C Tables 4.2.6.8 and 6.1.1.4'

loop_
_geom_angle_atom_site_label_1
_geom_angle_atom_site_label_2
_geom_angle_atom_site_label_3
_geom_angle
_geom_angle_site_symmetry_1
_geom_angle_site_symmetry_3
_geom_angle_publ_flag
N1 K1 K1 113.84(7) 1_656 1_455 ?
N1 K1 N2 122.11(10) 1_656 2_556 ?
N1 K1 N3 101.41(9) 1_656 2_656 ?
N1 K1 N6 97.04(8) 1_656 2_546 ?
N1 K1 O3 77.35(8) 1_656 2_546 ?
N2 K1 K1 51.62(7) 2_556 1_455 ?
N2 K1 N6 100.82(9) 2_556 2_546 ?
N2 K1 O3 119.07(9) 2_556 2_546 ?
N3 K1 K1 131.77(6) 2_656 1_455 ?
N3 K1 N2 82.23(10) 2_656 2_556 ?
N3 K1 N6 155.99(8) 2_656 2_546 ?
N3 K1 O3 156.03(9) 2_656 2_546 ?
N6 K1 K1 49.92(5) 2_546 1_455 ?
O1 K1 K1 80.01(6) . 1_455 ?
O1 K1 N1 163.42(10) . 1_656 ?
O1 K1 N2 73.28(9) . 2_556 ?
O1 K1 N3 73.06(9) . 2_656 ?
O1 K1 N6 84.93(8) . 2_546 ?
O1 K1 O2 58.03(8) . 2_646 ?
O1 K1 O3 101.22(8) . 2_546 ?
O2 K1 K1 100.10(6) 2_646 1_455 ?
O2 K1 N1 108.65(9) 2_646 1_656 ?
O2 K1 N2 128.15(8) 2_646 2_556 ?
O2 K1 N3 98.47(9) 2_646 2_656 ?
O2 K1 N6 60.76(8) 2_646 2_546 ?
O2 K1 O3 60.41(8) 2_646 2_546 ?
O3 K1 K1 67.52(5) 2_546 1_455 ?
O3 K1 K1 104.06(6) 1_656 1_455 ?
O3 K1 N1 55.72(9) 1_656 1_656 ?
O3 K1 N2 73.20(9) 1_656 2_556 ?
O3 K1 N3 69.44(9) 1_656 2_656 ?
O3 K1 N6 134.40(9) 1_656 2_546 ?
O3 K1 N6 21.65(7) 2_546 2_546 ?
O3 K1 O1 132.16(9) 1_656 . ?
O3 K1 O2 155.14(9) 1_656 2_646 ?
O3 K1 O3 124.75(5) 1_656 2_546 ?
O3 K1 O4 103.06(9) 1_656 2_646 ?
O3 K1 O4 130.30(10) 1_656 2_546 ?
O4 K1 K1 31.12(7) 2_546 1_455 ?
O4 K1 K1 149.20(6) 2_646 1_455 ?
O4 K1 N1 111.60(10) 2_546 1_656 ?
O4 K1 N1 71.02(10) 2_646 1_656 ?
O4 K1 N2 80.42(9) 2_546 2_556 ?
O4 K1 N2 153.49(10) 2_646 2_556 ?
O4 K1 N3 72.15(9) 2_646 2_656 ?
O4 K1 N3 146.99(9) 2_546 2_656 ?
O4 K1 N6 20.80(8) 2_546 2_546 ?
O4 K1 N6 99.96(8) 2_646 2_546 ?
O4 K1 O1 92.41(9) 2_646 . ?
O4 K1 O1 75.13(9) 2_546 . ?
O4 K1 O2 52.08(8) 2_646 2_646 ?
O4 K1 O2 71.44(9) 2_546 2_646 ?
O4 K1 O3 41.81(8) 2_546 2_546 ?
O4 K1 O3 85.09(8) 2_646 2_546 ?
O4 K1 O4 118.08(11) 2_546 2_646 ?
N1 C1 C2 128.1(3) . . ?
N1 C1 N4 106.6(3) . . ?
N4 C1 C2 125.3(3) . . ?
N5 C2 C1 120.4(3) . . ?
N5 C2 N6 119.1(3) . . ?
N6 C2 C1 120.6(3) . . ?
C1 N1 K1 130.1(2) . 1_454 ?
C1 N1 N2 106.4(3) . . ?
N2 N1 K1 114.1(2) . 1_454 ?
N1 N2 K1 134.5(3) . 2_546 ?
N3 N2 K1 108.3(2) . 2_546 ?
N3 N2 N1 111.7(3) . . ?
N2 N3 K1 121.6(2) . 2_646 ?
N2 N3 N4 105.5(3) . . ?
N4 N3 K1 115.5(2) . 2_646 ?
C1 N4 H4 125.1 . . ?
N3 N4 C1 109.8(3) . . ?
N3 N4 H4 125.1 . . ?
O1 N5 C2 117.0(3) . . ?
O2 N5 C2 123.1(3) . . ?
O2 N5 O1 119.9(3) . . ?
C2 N6 K1 161.0(2) . 2_556 ?
O3 N6 K1 70.23(19) . 2_556 ?
O3 N6 C2 117.9(3) . . ?
O3 N6 O4 120.6(3) . . ?
O4 N6 K1 53.24(19) . 2_556 ?
O4 N6 C2 121.5(3) . . ?
N5 O1 K1 133.1(2) . . ?
N5 O2 K1 127.1(2) . 2_656 ?
K1 O3 K1 122.23(8) 1_454 2_556 ?
N6 O3 K1 88.1(2) . 2_556 ?
N6 O3 K1 142.8(2) . 1_454 ?
K1 O4 K1 118.08(11) 2_556 2_656 ?
N6 O4 K1 106.0(2) . 2_556 ?
N6 O4 K1 126.4(2) . 2_656 ?

loop_
_geom_bond_atom_site_label_1
_geom_bond_atom_site_label_2
_geom_bond_distance
_geom_bond_site_symmetry_2
_geom_bond_publ_flag
K1 K1 4.81709(11) 1_455 ?
K1 N1 2.867(3) 1_656 ?
K1 N2 2.981(3) 2_556 ?
K1 N3 2.936(4) 2_656 ?
K1 N6 3.355(3) 2_546 ?
K1 O1 2.823(3) . ?
K1 O2 2.865(3) 2_646 ?
K1 O3 2.771(3) 1_656 ?
K1 O3 3.159(3) 2_546 ?
K1 O4 2.795(3) 2_546 ?
K1 O4 2.822(3) 2_646 ?
C1 C2 1.446(5) . ?
C1 N1 1.336(4) . ?
C1 N4 1.342(5) . ?
C2 N5 1.395(4) . ?
C2 N6 1.407(5) . ?
N1 N2 1.340(5) . ?
N2 N3 1.292(5) . ?
N3 N4 1.342(4) . ?
N4 H4 0.8600 . ?
N5 O1 1.251(4) . ?
N5 O2 1.237(4) . ?
N6 O3 1.238(4) . ?
N6 O4 1.239(4) . ?

loop_
_geom_hbond_atom_site_label_D
_geom_hbond_atom_site_label_H
_geom_hbond_atom_site_label_A
_geom_hbond_distance_DH
_geom_hbond_distance_HA
_geom_hbond_distance_DA
_geom_hbond_angle_DHA
_geom_hbond_site_symmetry_A
_geom_hbond_publ_flag
N4 H4 O1 0.86 2.01 2.542(4) 119.4 . yes
N4 H4 O2 0.86 2.15 2.960(4) 156.4 2_646 yes

loop_
_twin_individual_id
_twin_individual_mass_fraction_refined
1 0.33669
2 0.66331
